data_7112520
loop_
_publ_author_name
'MacDonald, Elizabeth'
'Doyle, Lauren'
'Chitnis, Saurabh S.'
'Werner-Zwanziger, Ulrike'
'Burford, Neil'
'Decken, Andreas'

_publ_section_title
;
 Me3P complexes of p-block Lewis acids SnCl4, SnCl3+ and SnCl2(2+).
;
_journal_issue 64
_journal_name_full 'Chemical communications (Cambridge, England)'
_journal_page_first 7922
_journal_page_last 7924
_journal_paper_doi 10.1039/c2cc33206j
_journal_volume 48
_journal_year 2012
_chemical_formula_moiety 'C6 H18 Al2 Cl10 P2 Sn'
_chemical_formula_sum 'C6 H18 Al2 Cl10 P2 Sn'
_chemical_formula_weight 679.29
_space_group_IT_number 14
_symmetry_cell_setting monoclinic
_symmetry_Int_Tables_number 14
_symmetry_space_group_name_Hall '-P 2yn'
_symmetry_space_group_name_H-M 'P 1 21/n 1'
_atom_sites_solution_hydrogens geom
_atom_sites_solution_primary direct
_atom_sites_solution_secondary difmap
_audit_creation_method SHELXL-97
_cell_angle_alpha 90.00
_cell_angle_beta 95.068(2)
_cell_angle_gamma 90.00
_cell_formula_units_Z 4
_cell_length_a 7.2557(10)
_cell_length_b 13.2556(18)
_cell_length_c 25.966(4)
_cell_measurement_reflns_used 6152
_cell_measurement_temperature 173(2)
_cell_measurement_theta_max 28.23
_cell_measurement_theta_min 2.82
_cell_volume 2487.6(6)
_computing_cell_refinement 'Bruker SMART'
_computing_data_collection 'Bruker SMART'
_computing_data_reduction 'Bruker SAINT'
_computing_molecular_graphics 'Bruker SHELXTL (Sheldrick, 2008)'
_computing_publication_material 'Bruker SHELXTL (Sheldrick, 2008)'
_computing_structure_refinement 'SHELXL-97 (Sheldrick, 2008)'
_computing_structure_solution 'SHELXS-97 (Sheldrick, 2008)'
_diffrn_ambient_temperature 173(1)
_diffrn_measured_fraction_theta_full 0.998
_diffrn_measured_fraction_theta_max 0.973
_diffrn_measurement_device_type 'Bruker AXS SMART1000/P4'
_diffrn_measurement_method '\f and \w scans'
_diffrn_radiation_monochromator graphite
_diffrn_radiation_probe x-ray
_diffrn_radiation_type MoK\a
_diffrn_radiation_wavelength 0.71073
_diffrn_reflns_av_R_equivalents 0.0247
_diffrn_reflns_av_sigmaI/netI 0.0226
_diffrn_reflns_limit_h_max 9
_diffrn_reflns_limit_h_min -9
_diffrn_reflns_limit_k_max 17
_diffrn_reflns_limit_k_min -16
_diffrn_reflns_limit_l_max 30
_diffrn_reflns_limit_l_min -33
_diffrn_reflns_number 16786
_diffrn_reflns_theta_full 25.00
_diffrn_reflns_theta_max 27.50
_diffrn_reflns_theta_min 1.57
_diffrn_source 'fine-focus sealed tube'
_diffrn_source_type K760
_diffrn_standards_decay_% 0
_diffrn_standards_interval_count 0
_diffrn_standards_interval_time 0
_diffrn_standards_number 0
_exptl_absorpt_coefficient_mu 2.291
_exptl_absorpt_correction_T_max 0.6267
_exptl_absorpt_correction_T_min 0.4609
_exptl_absorpt_correction_type multi-scan
_exptl_absorpt_process_details 'SADABS (Sheldrick, 2008)'
_exptl_crystal_colour Colourless
_exptl_crystal_density_diffrn 1.814
_exptl_crystal_density_method 'not measured'
_exptl_crystal_description Parallelpiped
_exptl_crystal_F_000 1320
_exptl_crystal_recrystallization_method CH2Cl2/Toluene
_exptl_crystal_size_max 0.40
_exptl_crystal_size_mid 0.25
_exptl_crystal_size_min 0.22
_refine_diff_density_max 0.867
_refine_diff_density_min -0.581
_refine_diff_density_rms 0.073
_refine_ls_extinction_method none
_refine_ls_goodness_of_fit_ref 1.056
_refine_ls_hydrogen_treatment constr
_refine_ls_matrix_type full
_refine_ls_number_parameters 196
_refine_ls_number_reflns 5573
_refine_ls_number_restraints 0
_refine_ls_restrained_S_all 1.056
_refine_ls_R_factor_all 0.0247
_refine_ls_R_factor_gt 0.0216
_refine_ls_shift/su_max 0.001
_refine_ls_shift/su_mean 0.000
_refine_ls_structure_factor_coef Fsqd
_refine_ls_weighting_details 'calc w=1/[\s^2^(Fo^2^)+(0.0275P)^2^+1.4371P] where P=(Fo^2^+2Fc^2^)/3'
_refine_ls_weighting_scheme calc
_refine_ls_wR_factor_gt 0.0550
_refine_ls_wR_factor_ref 0.0569
_reflns_number_gt 5087
_reflns_number_total 5573
_reflns_threshold_expression 'I > 2\s(I)'
_cod_data_source_file c2cc33206j.txt
_cod_data_source_block nb120297
_cod_original_sg_symbol_H-M 'P 21/n'
_cod_database_code 7112520

loop_
_symmetry_equiv_pos_as_xyz
'x, y, z'
'-x+1/2, y+1/2, -z+1/2'
'-x, -y, -z'
'x-1/2, -y-1/2, z-1/2'

loop_
_atom_site_label
_atom_site_type_symbol
_atom_site_fract_x
_atom_site_fract_y
_atom_site_fract_z
_atom_site_U_iso_or_equiv
_atom_site_adp_type
_atom_site_occupancy
_atom_site_symmetry_multiplicity
_atom_site_calc_flag
_atom_site_refinement_flags
Sn1 Sn 0.972758(18) 0.240648(9) 0.099990(5) 0.01848(5) Uani 1 1 d .
Al1 Al 0.68623(9) 0.52888(5) 0.12889(2) 0.02600(13) Uani 1 1 d .
Al2 Al 0.70504(9) -0.06651(5) 0.14039(2) 0.02619(13) Uani 1 1 d .
Cl1 Cl 1.16235(7) 0.10719(4) 0.07609(2) 0.03004(11) Uani 1 1 d .
Cl2 Cl 1.14647(7) 0.38252(4) 0.08158(2) 0.02925(11) Uani 1 1 d .
Cl3 Cl 0.69053(7) 0.36464(4) 0.142988(19) 0.02749(11) Uani 1 1 d .
Cl4 Cl 0.42359(7) 0.57771(4) 0.14858(2) 0.03670(13) Uani 1 1 d .
Cl5 Cl 0.90649(8) 0.59601(5) 0.17525(3) 0.04780(16) Uani 1 1 d .
Cl6 Cl 0.71413(9) 0.54522(4) 0.04888(2) 0.04172(14) Uani 1 1 d .
Cl7 Cl 0.67885(7) 0.09697(4) 0.127284(19) 0.02739(11) Uani 1 1 d .
Cl8 Cl 0.89266(10) -0.08533(5) 0.20664(3) 0.05102(17) Uani 1 1 d .
Cl9 Cl 0.79453(10) -0.13074(5) 0.07225(3) 0.04782(16) Uani 1 1 d .
Cl10 Cl 0.43421(8) -0.11713(5) 0.15137(2) 0.03977(13) Uani 1 1 d .
P1 P 1.06897(8) 0.23357(4) 0.19643(2) 0.02440(11) Uani 1 1 d .
P2 P 0.75631(7) 0.23567(4) 0.01767(2) 0.02081(10) Uani 1 1 d .
C1 C 0.8896(3) 0.20754(18) 0.23733(8) 0.0315(5) Uani 1 1 d .
H1A H 0.9409 0.2085 0.2735 0.047 Uiso 1 1 calc R
H1B H 0.8368 0.1409 0.2289 0.047 Uiso 1 1 calc R
H1C H 0.7927 0.2589 0.2320 0.047 Uiso 1 1 calc R
C2 C 1.1718(4) 0.3531(2) 0.21371(9) 0.0455(6) Uani 1 1 d .
H2A H 1.0782 0.4063 0.2085 0.068 Uiso 1 1 calc R
H2B H 1.2727 0.3667 0.1919 0.068 Uiso 1 1 calc R
H2C H 1.2209 0.3518 0.2501 0.068 Uiso 1 1 calc R
C3 C 1.2424(4) 0.1373(2) 0.20686(10) 0.0516(7) Uani 1 1 d .
H3A H 1.2834 0.1334 0.2438 0.077 Uiso 1 1 calc R
H3B H 1.3481 0.1539 0.1874 0.077 Uiso 1 1 calc R
H3C H 1.1904 0.0722 0.1951 0.077 Uiso 1 1 calc R
C4 C 0.5242(3) 0.27231(17) 0.02574(9) 0.0315(5) Uani 1 1 d .
H4A H 0.5221 0.3431 0.0365 0.047 Uiso 1 1 calc R
H4B H 0.4749 0.2299 0.0522 0.047 Uiso 1 1 calc R
H4C H 0.4480 0.2640 -0.0071 0.047 Uiso 1 1 calc R
C5 C 0.7563(3) 0.10999(16) -0.00786(8) 0.0312(5) Uani 1 1 d .
H5A H 0.7076 0.0633 0.0168 0.047 Uiso 1 1 calc R
H5B H 0.8830 0.0905 -0.0138 0.047 Uiso 1 1 calc R
H5C H 0.6783 0.1075 -0.0406 0.047 Uiso 1 1 calc R
C6 C 0.8515(3) 0.31842(17) -0.02767(8) 0.0333(5) Uani 1 1 d .
H6A H 0.7774 0.3142 -0.0610 0.050 Uiso 1 1 calc R
H6B H 0.9792 0.2984 -0.0320 0.050 Uiso 1 1 calc R
H6C H 0.8499 0.3879 -0.0148 0.050 Uiso 1 1 calc R

loop_
_atom_site_aniso_label
_atom_site_aniso_U_11
_atom_site_aniso_U_22
_atom_site_aniso_U_33
_atom_site_aniso_U_23
_atom_site_aniso_U_13
_atom_site_aniso_U_12
Sn1 0.01922(8) 0.02076(7) 0.01555(7) -0.00073(4) 0.00211(5) 0.00055(4)
Al1 0.0279(3) 0.0230(3) 0.0268(3) -0.0031(2) 0.0006(2) 0.0016(2)
Al2 0.0302(3) 0.0253(3) 0.0231(3) 0.0015(2) 0.0020(2) -0.0007(2)
Cl1 0.0284(3) 0.0301(2) 0.0318(3) -0.0073(2) 0.0036(2) 0.0082(2)
Cl2 0.0297(3) 0.0288(2) 0.0298(3) 0.00092(19) 0.0054(2) -0.00800(19)
Cl3 0.0323(3) 0.0250(2) 0.0258(2) 0.00246(18) 0.00628(19) 0.00622(19)
Cl4 0.0278(3) 0.0343(3) 0.0473(3) -0.0124(2) -0.0004(2) 0.0054(2)
Cl5 0.0318(3) 0.0519(4) 0.0582(4) -0.0210(3) -0.0043(3) -0.0045(3)
Cl6 0.0606(4) 0.0350(3) 0.0301(3) 0.0085(2) 0.0073(3) 0.0028(3)
Cl7 0.0297(2) 0.0252(2) 0.0277(2) 0.00312(18) 0.00512(19) -0.00187(19)
Cl8 0.0549(4) 0.0454(3) 0.0483(4) 0.0113(3) -0.0210(3) -0.0017(3)
Cl9 0.0600(4) 0.0412(3) 0.0452(4) -0.0133(3) 0.0210(3) -0.0001(3)
Cl10 0.0360(3) 0.0436(3) 0.0402(3) 0.0121(2) 0.0062(2) -0.0087(2)
P1 0.0251(3) 0.0312(3) 0.0166(2) -0.00013(19) 0.0004(2) 0.0024(2)
P2 0.0223(3) 0.0224(2) 0.0175(2) 0.00001(18) 0.00072(19) 0.00065(18)
C1 0.0382(12) 0.0382(11) 0.0189(10) 0.0034(9) 0.0062(9) 0.0004(10)
C2 0.0551(16) 0.0548(15) 0.0256(12) -0.0059(11) -0.0017(11) -0.0251(13)
C3 0.0496(16) 0.0734(19) 0.0306(13) 0.0033(12) -0.0042(11) 0.0331(14)
C4 0.0222(10) 0.0378(11) 0.0337(12) -0.0002(9) -0.0024(9) 0.0040(9)
C5 0.0418(12) 0.0280(10) 0.0229(10) -0.0066(8) -0.0026(9) -0.0007(9)
C6 0.0434(13) 0.0359(11) 0.0207(10) 0.0062(8) 0.0040(9) -0.0043(10)

loop_
_atom_type_symbol
_atom_type_description
_atom_type_scat_dispersion_real
_atom_type_scat_dispersion_imag
_atom_type_scat_source
C C 0.0033 0.0016 'International Tables Vol C Tables 4.2.6.8 and 6.1.1.4'
H H 0.0000 0.0000 'International Tables Vol C Tables 4.2.6.8 and 6.1.1.4'
Al Al 0.0645 0.0514 'International Tables Vol C Tables 4.2.6.8 and 6.1.1.4'
P P 0.1023 0.0942 'International Tables Vol C Tables 4.2.6.8 and 6.1.1.4'
Cl Cl 0.1484 0.1585 'International Tables Vol C Tables 4.2.6.8 and 6.1.1.4'
Sn Sn -0.6537 1.4246 'International Tables Vol C Tables 4.2.6.8 and 6.1.1.4'

loop_
_geom_angle_atom_site_label_1
_geom_angle_atom_site_label_2
_geom_angle_atom_site_label_3
_geom_angle
Cl2 Sn1 Cl1 102.25(2)
Cl2 Sn1 P2 98.825(19)
Cl1 Sn1 P2 95.209(19)
Cl2 Sn1 P1 97.185(19)
Cl1 Sn1 P1 96.654(19)
P2 Sn1 P1 157.554(19)
Cl2 Sn1 Cl3 91.968(19)
Cl1 Sn1 Cl3 165.284(17)
P2 Sn1 Cl3 86.219(18)
P1 Sn1 Cl3 77.591(17)
Cl2 Sn1 Cl7 165.882(17)
Cl1 Sn1 Cl7 91.68(2)
P2 Sn1 Cl7 77.407(17)
P1 Sn1 Cl7 83.254(17)
Cl3 Sn1 Cl7 74.296(17)
Cl5 Al1 Cl6 112.55(4)
Cl5 Al1 Cl4 112.68(4)
Cl6 Al1 Cl4 111.83(4)
Cl5 Al1 Cl3 108.80(4)
Cl6 Al1 Cl3 105.22(3)
Cl4 Al1 Cl3 105.15(3)
Cl8 Al2 Cl9 114.21(4)
Cl8 Al2 Cl10 113.06(4)
Cl9 Al2 Cl10 109.98(4)
Cl8 Al2 Cl7 106.44(3)
Cl9 Al2 Cl7 107.20(4)
Cl10 Al2 Cl7 105.33(3)
Al1 Cl3 Sn1 119.43(3)
Al2 Cl7 Sn1 127.63(3)
C1 P1 C2 109.37(12)
C1 P1 C3 108.13(13)
C2 P1 C3 108.65(15)
C1 P1 Sn1 116.25(8)
C2 P1 Sn1 106.62(8)
C3 P1 Sn1 107.61(9)
C4 P2 C6 109.47(11)
C4 P2 C5 109.11(11)
C6 P2 C5 108.26(11)
C4 P2 Sn1 114.48(8)
C6 P2 Sn1 106.96(8)
C5 P2 Sn1 108.37(7)
P1 C1 H1A 109.5
P1 C1 H1B 109.5
H1A C1 H1B 109.5
P1 C1 H1C 109.5
H1A C1 H1C 109.5
H1B C1 H1C 109.5
P1 C2 H2A 109.5
P1 C2 H2B 109.5
H2A C2 H2B 109.5
P1 C2 H2C 109.5
H2A C2 H2C 109.5
H2B C2 H2C 109.5
P1 C3 H3A 109.5
P1 C3 H3B 109.5
H3A C3 H3B 109.5
P1 C3 H3C 109.5
H3A C3 H3C 109.5
H3B C3 H3C 109.5
P2 C4 H4A 109.5
P2 C4 H4B 109.5
H4A C4 H4B 109.5
P2 C4 H4C 109.5
H4A C4 H4C 109.5
H4B C4 H4C 109.5
P2 C5 H5A 109.5
P2 C5 H5B 109.5
H5A C5 H5B 109.5
P2 C5 H5C 109.5
H5A C5 H5C 109.5
H5B C5 H5C 109.5
P2 C6 H6A 109.5
P2 C6 H6B 109.5
H6A C6 H6B 109.5
P2 C6 H6C 109.5
H6A C6 H6C 109.5
H6B C6 H6C 109.5

loop_
_geom_bond_atom_site_label_1
_geom_bond_atom_site_label_2
_geom_bond_distance
Sn1 Cl2 2.3367(5)
Sn1 Cl1 2.3575(5)
Sn1 P2 2.5390(6)
Sn1 P1 2.5414(6)
Sn1 Cl3 2.9233(6)
Sn1 Cl7 2.9907(6)
Al1 Cl5 2.1107(9)
Al1 Cl6 2.1164(9)
Al1 Cl4 2.1176(8)
Al1 Cl3 2.2073(8)
Al2 Cl8 2.1120(9)
Al2 Cl9 2.1166(9)
Al2 Cl10 2.1194(9)
Al2 Cl7 2.1993(8)
P1 C1 1.785(2)
P1 C2 1.792(2)
P1 C3 1.796(2)
P2 C4 1.783(2)
P2 C6 1.792(2)
P2 C5 1.793(2)
C1 H1A 0.9800
C1 H1B 0.9800
C1 H1C 0.9800
C2 H2A 0.9800
C2 H2B 0.9800
C2 H2C 0.9800
C3 H3A 0.9800
C3 H3B 0.9800
C3 H3C 0.9800
C4 H4A 0.9800
C4 H4B 0.9800
C4 H4C 0.9800
C5 H5A 0.9800
C5 H5B 0.9800
C5 H5C 0.9800
C6 H6A 0.9800
C6 H6B 0.9800
C6 H6C 0.9800
